data_7059231
loop_
_publ_author_name
'Sadanandan, Sandhya'
'Gupta, Dharmendra Kumar'

_publ_section_title
;
 Changing stereoselectivity and regioselectivity in copper(i)-catalyzed
 5-exo cyclization by chelation and rigidity in aminoalkyl radicals:
 synthesis towards diverse bioactive N-heterocycles
;
_journal_issue 8
_journal_name_full 'New Journal of Chemistry'
_journal_page_first 3350
_journal_page_last 3365
_journal_paper_doi 10.1039/C9NJ05166J
_journal_volume 44
_journal_year 2020
_chemical_formula_moiety 'C13 H15 Cl3 N2 O4 S'
_chemical_formula_sum 'C13 H15 Cl3 N2 O4 S'
_chemical_formula_weight 401.68
_space_group_IT_number 2
_space_group_name_Hall '-P 1'
_space_group_name_H-M_alt 'P -1'
_symmetry_cell_setting triclinic
_symmetry_space_group_name_H-M 'P -1'
_atom_sites_solution_hydrogens geom
_atom_sites_solution_primary direct
_atom_sites_solution_secondary difmap
_audit_update_record
;
2019-12-08 deposited with the CCDC.	2020-01-23 downloaded from the CCDC.
;
_cell_angle_alpha 107.443(3)
_cell_angle_beta 90.128(3)
_cell_angle_gamma 90.166(3)
_cell_formula_units_Z 4
_cell_length_a 8.1177(13)
_cell_length_b 13.574(2)
_cell_length_c 16.277(3)
_cell_measurement_reflns_used 4328
_cell_measurement_temperature 273(2)
_cell_measurement_theta_max 23.96
_cell_measurement_theta_min 2.33
_cell_volume 1711.1(5)
_computing_cell_refinement 'Bruker SMART'
_computing_data_collection 'Bruker SMART'
_computing_data_reduction 'Bruker SAINT'
_computing_molecular_graphics 'Bruker SHELXTL'
_computing_publication_material 'Bruker SHELXTL'
_computing_structure_refinement 'SHELXL-97 (Sheldrick, 1997)'
_computing_structure_solution 'SHELXS-97 (Sheldrick, 1990)'
_diffrn_ambient_temperature 273(2)
_diffrn_measured_fraction_theta_full 0.998
_diffrn_measured_fraction_theta_max 0.998
_diffrn_measurement_device_type 'CCD area detector'
_diffrn_measurement_method 'phi and omega scans'
_diffrn_radiation_monochromator graphite
_diffrn_radiation_source 'fine-focus sealed tube'
_diffrn_radiation_type MoK\a
_diffrn_radiation_wavelength 0.71073
_diffrn_reflns_av_R_equivalents 0.0303
_diffrn_reflns_av_sigmaI/netI 0.0379
_diffrn_reflns_limit_h_max 9
_diffrn_reflns_limit_h_min -9
_diffrn_reflns_limit_k_max 16
_diffrn_reflns_limit_k_min -16
_diffrn_reflns_limit_l_max 19
_diffrn_reflns_limit_l_min -19
_diffrn_reflns_number 16573
_diffrn_reflns_theta_full 25.00
_diffrn_reflns_theta_max 25.00
_diffrn_reflns_theta_min 1.31
_exptl_absorpt_coefficient_mu 0.677
_exptl_absorpt_correction_T_max 0.867
_exptl_absorpt_correction_T_min 0.827
_exptl_crystal_colour colourless
_exptl_crystal_density_diffrn 1.559
_exptl_crystal_density_meas 1.559
_exptl_crystal_density_method 'not measured'
_exptl_crystal_description needle
_exptl_crystal_F_000 824.0
_exptl_crystal_size_max 0.28
_exptl_crystal_size_mid 0.26
_exptl_crystal_size_min 0.21
_refine_diff_density_max 0.958
_refine_diff_density_min -0.693
_refine_diff_density_rms 0.091
_refine_ls_extinction_expression Fc^*^=kFc[1+0.001xFc^2^\l^3^/sin(2\q)]^-1/4^
_refine_ls_extinction_method SHELXL
_refine_ls_goodness_of_fit_ref 1.191
_refine_ls_hydrogen_treatment mixed
_refine_ls_matrix_type full
_refine_ls_number_parameters 418
_refine_ls_number_reflns 6029
_refine_ls_number_restraints 0
_refine_ls_restrained_S_all 1.191
_refine_ls_R_factor_all 0.0968
_refine_ls_R_factor_gt 0.0849
_refine_ls_shift/su_max 0.10
_refine_ls_shift/su_mean 0.10
_refine_ls_structure_factor_coef Fsqd
_refine_ls_weighting_details 'calc w=1/[\s^2^(Fo^2^)+(0.0764P)^2^+4.5969P] where P=(Fo^2^+2Fc^2^)/3'
_refine_ls_weighting_scheme calc
_refine_ls_wR_factor_gt 0.2003
_refine_ls_wR_factor_ref 0.2071
_reflns_number_gt 5251
_reflns_number_total 6043
_reflns_threshold_expression >2sigma(I)
_cod_data_source_file c9nj05166j2.cif
_cod_data_source_block abcm
_cod_depositor_comments
;
The following automatic conversions were performed:

data item '_symmetry_cell_setting' value 'Triclinic' was changed to
'triclinic' in accordance with the
/home/data/users/saulius/crontab/automatic-downloads/rss-feeds/RSC/lib/dictionaries/cif_core.dic
dictionary named 'cif_core.dic' version 2.4.2 last updated on
2011-04-26.

Automatic conversion script
Id: cif_fix_values 7556 2019-12-06 15:28:31Z antanas 

 Adding full bibliography for 7059231--7059232.cif.

 Adding full bibliography for 7059231--7059232.cif.
;
_cod_original_sg_symbol_H-M P-1
_cod_database_code 7059231

loop_
_symmetry_equiv_pos_as_xyz
'x, y, z'
'-x, -y, -z'

loop_
_atom_site_label
_atom_site_type_symbol
_atom_site_fract_x
_atom_site_fract_y
_atom_site_fract_z
_atom_site_U_iso_or_equiv
_atom_site_adp_type
_atom_site_occupancy
_atom_site_symmetry_multiplicity
_atom_site_calc_flag
_atom_site_refinement_flags
S3 S 0.70090(16) 0.71787(9) 0.32998(8) 0.0343(3) Uani 1 1 d .
S2 S 0.19839(15) 0.78331(10) 0.16943(8) 0.0346(3) Uani 1 1 d .
Cl1 Cl 0.54162(18) 0.42825(13) 0.09045(9) 0.0538(4) Uani 1 1 d .
Cl5 Cl 0.0455(2) 1.07533(15) 0.40902(11) 0.0667(5) Uani 1 1 d .
Cl2 Cl 0.6489(2) 0.31288(12) 0.20366(12) 0.0667(5) Uani 1 1 d .
Cl3 Cl 1.1199(2) 0.44605(18) 0.08107(12) 0.0764(6) Uani 1 1 d .
Cl6 Cl 0.1540(3) 1.18906(12) 0.29655(13) 0.0748(6) Uani 1 1 d .
Cl4 Cl 0.6209(2) 1.0532(2) 0.41877(13) 0.0871(7) Uani 1 1 d .
N1 N 0.6747(5) 0.6132(3) 0.2479(3) 0.0318(9) Uani 1 1 d .
C5 C 0.5974(6) 0.5207(4) 0.2627(3) 0.0341(11) Uani 1 1 d .
H5 H 0.6437 0.5106 0.3153 0.041 Uiso 1 1 calc R
C6 C 0.1007(6) 0.9814(4) 0.2356(3) 0.0377(12) Uani 1 1 d .
H6 H 0.1463 0.9907 0.1827 0.045 Uiso 1 1 calc R
N3 N 0.1746(5) 0.8885(3) 0.2509(3) 0.0352(10) Uani 1 1 d .
C1 C 0.8597(6) 0.6934(4) 0.3949(3) 0.0301(10) Uani 1 1 d .
O5 O 0.2496(5) 0.7061(3) 0.2068(3) 0.0506(10) Uani 1 1 d .
O1 O 0.7563(5) 0.7951(3) 0.2937(3) 0.0517(10) Uani 1 1 d .
O2 O 0.5512(5) 0.7326(3) 0.3781(3) 0.0509(10) Uani 1 1 d .
O6 O 0.0498(5) 0.7703(3) 0.1203(3) 0.0504(10) Uani 1 1 d .
C7 C 0.3591(6) 0.8054(4) 0.1046(3) 0.0319(11) Uani 1 1 d .
C8 C 0.3269(7) 0.8531(4) 0.0423(3) 0.0382(12) Uani 1 1 d .
H8 H 0.2207 0.8744 0.0347 0.046 Uiso 1 1 calc R
C9 C 0.6610(7) 0.4349(4) 0.1843(3) 0.0381(12) Uani 1 1 d .
C10 C 0.8364(7) 0.4676(4) 0.1720(3) 0.0420(13) Uani 1 1 d .
H10 H 0.9047 0.4582 0.2188 0.050 Uiso 1 1 calc R
C11 C 0.8233(7) 0.6460(4) 0.4571(3) 0.0370(12) Uani 1 1 d .
H11 H 0.7161 0.6251 0.4634 0.044 Uiso 1 1 calc R
C2 C 1.0173(6) 0.7270(4) 0.3857(3) 0.0398(12) Uani 1 1 d .
H2 H 1.0402 0.7600 0.3445 0.048 Uiso 1 1 calc R
N4 N -0.1576(7) 1.0368(5) 0.1779(4) 0.0642(15) Uani 1 1 d .
C12 C 0.8148(7) 0.5824(4) 0.1864(4) 0.0419(13) Uani 1 1 d .
H12A H 0.9142 0.6199 0.2107 0.050 Uiso 1 1 calc R
H12B H 0.7895 0.5962 0.1327 0.050 Uiso 1 1 calc R
C13 C 0.5164(6) 0.7735(4) 0.1157(3) 0.0375(12) Uani 1 1 d .
H13 H 0.5373 0.7417 0.1579 0.045 Uiso 1 1 calc R
N2 N 0.3399(7) 0.4690(4) 0.3240(4) 0.0562(14) Uani 1 1 d .
C14 C 0.3122(7) 0.9186(4) 0.3144(4) 0.0450(13) Uani 1 1 d .
H14A H 0.4114 0.8805 0.2917 0.054 Uiso 1 1 calc R
H14B H 0.2834 0.9052 0.3679 0.054 Uiso 1 1 calc R
C15 C 0.1669(8) 1.0668(4) 0.3140(4) 0.0502(15) Uani 1 1 d .
C16 C 1.1074(7) 0.6631(4) 0.5017(4) 0.0470(14) Uani 1 1 d .
C17 C 0.4111(6) 0.5319(4) 0.2722(4) 0.0410(12) Uani 1 1 d .
H17A H 0.3847 0.6040 0.2995 0.049 Uiso 1 1 calc R
H17B H 0.3608 0.5113 0.2155 0.049 Uiso 1 1 calc R
C18 C 0.9475(8) 0.6302(4) 0.5095(4) 0.0482(14) Uani 1 1 d .
H18 H 0.9240 0.5972 0.5506 0.058 Uiso 1 1 calc R
C19 C 0.6124(8) 0.8367(4) 0.0020(4) 0.0490(15) Uani 1 1 d .
C20 C 0.4525(8) 0.8685(4) -0.0081(4) 0.0493(15) Uani 1 1 d .
H20 H 0.4311 0.9008 -0.0499 0.059 Uiso 1 1 calc R
C21 C 0.3375(8) 1.0331(5) 0.3286(4) 0.0540(15) Uani 1 1 d .
H21 H 0.4075 1.0410 0.2820 0.065 Uiso 1 1 calc R
C3 C 1.1406(7) 0.7108(5) 0.4391(4) 0.0450(14) Uani 1 1 d .
H3 H 1.2475 0.7323 0.4330 0.054 Uiso 1 1 calc R
C22 C 0.6421(7) 0.7886(4) 0.0647(4) 0.0438(13) Uani 1 1 d .
H22 H 0.7479 0.7664 0.0721 0.053 Uiso 1 1 calc R
C23 C 0.9128(7) 0.4076(5) 0.0873(4) 0.0553(16) Uani 1 1 d .
H23A H 0.8499 0.4191 0.0402 0.066 Uiso 1 1 calc R
H23B H 0.9088 0.3344 0.0815 0.066 Uiso 1 1 calc R
C24 C 0.4163(9) 1.0944(6) 0.4137(5) 0.0660(19) Uani 1 1 d .
H24A H 0.3535 1.0845 0.4612 0.079 Uiso 1 1 calc R
H24B H 0.4154 1.1674 0.4185 0.079 Uiso 1 1 calc R
C25 C -0.0862(7) 0.9726(5) 0.2280(4) 0.0450(13) Uani 1 1 d .
H25A H -0.1161 0.9010 0.2006 0.054 Uiso 1 1 calc R
H25B H -0.1334 0.9933 0.2853 0.054 Uiso 1 1 calc R
O4 O 0.4133(7) 0.4603(6) 0.3854(4) 0.095(2) Uani 1 1 d .
O3 O 0.2038(8) 0.4336(6) 0.3025(5) 0.116(3) Uani 1 1 d .
O8 O -0.2923(9) 1.0728(6) 0.2004(6) 0.130(3) Uani 1 1 d .
O7 O -0.0866(8) 1.0464(6) 0.1169(4) 0.105(2) Uani 1 1 d .
C28 C 1.2414(10) 0.6505(6) 0.5619(6) 0.082(2) Uani 1 1 d .
H28A H 1.3269 0.6075 0.5294 0.123 Uiso 1 1 calc R
H28B H 1.1963 0.6189 0.6024 0.123 Uiso 1 1 calc R
H28C H 1.2863 0.7170 0.5923 0.123 Uiso 1 1 calc R
C4 C 0.7488(10) 0.8500(7) -0.0573(6) 0.083(2) Uani 1 1 d .
H4A H 0.8260 0.7943 -0.0659 0.125 Uiso 1 1 calc R
H4B H 0.8044 0.9145 -0.0318 0.125 Uiso 1 1 calc R
H4C H 0.7025 0.8495 -0.1117 0.125 Uiso 1 1 calc R

loop_
_atom_site_aniso_label
_atom_site_aniso_U_11
_atom_site_aniso_U_22
_atom_site_aniso_U_33
_atom_site_aniso_U_23
_atom_site_aniso_U_13
_atom_site_aniso_U_12
S3 0.0361(7) 0.0282(6) 0.0372(7) 0.0078(5) -0.0046(5) 0.0024(5)
S2 0.0330(7) 0.0291(6) 0.0401(7) 0.0078(5) 0.0041(5) -0.0013(5)
Cl1 0.0410(8) 0.0735(10) 0.0395(8) 0.0058(7) -0.0142(6) -0.0069(7)
Cl5 0.0554(10) 0.0828(12) 0.0537(10) 0.0077(9) 0.0170(7) 0.0078(8)
Cl2 0.0968(14) 0.0338(8) 0.0682(11) 0.0134(7) -0.0018(9) -0.0021(8)
Cl3 0.0370(8) 0.1182(16) 0.0584(10) 0.0029(10) 0.0032(7) 0.0033(9)
Cl6 0.1114(16) 0.0357(8) 0.0750(12) 0.0129(8) -0.0006(11) 0.0035(9)
Cl4 0.0526(10) 0.1280(19) 0.0651(12) 0.0052(12) -0.0022(9) -0.0086(11)
N1 0.029(2) 0.032(2) 0.033(2) 0.0081(18) -0.0026(17) -0.0030(17)
C5 0.037(3) 0.029(3) 0.036(3) 0.009(2) -0.009(2) -0.006(2)
C6 0.040(3) 0.033(3) 0.039(3) 0.009(2) 0.006(2) 0.003(2)
N3 0.032(2) 0.034(2) 0.039(2) 0.0092(19) 0.0015(18) 0.0028(17)
C1 0.035(3) 0.029(3) 0.024(2) 0.005(2) -0.0011(19) 0.000(2)
O5 0.068(3) 0.032(2) 0.055(3) 0.0192(19) 0.016(2) 0.0065(18)
O1 0.071(3) 0.031(2) 0.056(3) 0.0185(19) -0.016(2) -0.0091(18)
O2 0.037(2) 0.053(2) 0.051(2) -0.0006(19) 0.0014(18) 0.0100(18)
O6 0.035(2) 0.050(2) 0.055(2) -0.0022(19) -0.0034(18) -0.0093(17)
C7 0.032(3) 0.027(2) 0.034(3) 0.005(2) 0.001(2) 0.003(2)
C8 0.041(3) 0.035(3) 0.040(3) 0.013(2) -0.004(2) 0.007(2)
C9 0.042(3) 0.036(3) 0.035(3) 0.008(2) -0.010(2) -0.002(2)
C10 0.036(3) 0.049(3) 0.034(3) 0.003(2) -0.008(2) 0.001(2)
C11 0.040(3) 0.039(3) 0.034(3) 0.013(2) 0.003(2) -0.006(2)
C2 0.037(3) 0.046(3) 0.033(3) 0.007(2) 0.005(2) -0.005(2)
N4 0.053(3) 0.069(4) 0.080(4) 0.036(3) -0.008(3) 0.003(3)
C12 0.040(3) 0.045(3) 0.038(3) 0.010(2) 0.002(2) -0.009(2)
C13 0.036(3) 0.044(3) 0.031(3) 0.009(2) -0.006(2) 0.002(2)
N2 0.052(3) 0.065(4) 0.060(3) 0.033(3) 0.011(3) -0.001(3)
C14 0.049(3) 0.046(3) 0.038(3) 0.010(3) -0.001(2) 0.009(3)
C15 0.052(4) 0.036(3) 0.058(4) 0.008(3) 0.003(3) 0.000(3)
C16 0.050(3) 0.042(3) 0.043(3) 0.003(3) -0.011(3) 0.010(3)
C17 0.037(3) 0.041(3) 0.047(3) 0.017(3) 0.003(2) -0.004(2)
C18 0.074(4) 0.038(3) 0.034(3) 0.012(2) -0.002(3) 0.003(3)
C19 0.051(4) 0.042(3) 0.047(3) 0.002(3) 0.014(3) -0.010(3)
C20 0.073(4) 0.040(3) 0.037(3) 0.015(3) 0.000(3) 0.001(3)
C21 0.051(4) 0.052(4) 0.052(4) 0.004(3) 0.000(3) -0.005(3)
C3 0.029(3) 0.058(4) 0.042(3) 0.007(3) 0.001(2) -0.001(2)
C22 0.029(3) 0.052(3) 0.044(3) 0.006(3) -0.001(2) -0.001(2)
C23 0.042(3) 0.059(4) 0.049(4) -0.007(3) 0.003(3) 0.003(3)
C24 0.063(4) 0.059(4) 0.063(4) -0.001(3) -0.011(3) -0.011(3)
C25 0.036(3) 0.050(3) 0.054(4) 0.023(3) -0.001(2) 0.005(2)
O4 0.081(4) 0.157(6) 0.076(4) 0.080(4) 0.016(3) 0.020(4)
O3 0.075(4) 0.155(6) 0.161(7) 0.111(6) -0.019(4) -0.055(4)
O8 0.085(5) 0.157(7) 0.186(8) 0.108(6) 0.015(5) 0.059(5)
O7 0.084(4) 0.172(7) 0.097(5) 0.096(5) -0.016(3) -0.022(4)
C28 0.081(5) 0.079(5) 0.083(6) 0.020(4) -0.037(4) 0.012(4)
C4 0.081(5) 0.081(5) 0.086(6) 0.022(5) 0.038(5) -0.009(4)

loop_
_atom_type_symbol
_atom_type_description
_atom_type_scat_dispersion_real
_atom_type_scat_dispersion_imag
_atom_type_scat_source
C C 0.0033 0.0016 'International Tables Vol C Tables 4.2.6.8 and 6.1.1.4'
H H 0.0000 0.0000 'International Tables Vol C Tables 4.2.6.8 and 6.1.1.4'
N N 0.0061 0.0033 'International Tables Vol C Tables 4.2.6.8 and 6.1.1.4'
O O 0.0106 0.0060 'International Tables Vol C Tables 4.2.6.8 and 6.1.1.4'
S S 0.1246 0.1234 'International Tables Vol C Tables 4.2.6.8 and 6.1.1.4'
Cl Cl 0.1484 0.1585 'International Tables Vol C Tables 4.2.6.8 and 6.1.1.4'

loop_
_geom_angle_atom_site_label_1
_geom_angle_atom_site_label_2
_geom_angle_atom_site_label_3
_geom_angle
O1 S3 O2 119.8(3)
O1 S3 N1 105.5(2)
O2 S3 N1 106.5(2)
O1 S3 C1 108.3(2)
O2 S3 C1 108.4(2)
N1 S3 C1 107.8(2)
O5 S2 O6 120.3(3)
O5 S2 N3 105.3(2)
O6 S2 N3 106.3(2)
O5 S2 C7 108.6(2)
O6 S2 C7 107.7(2)
N3 S2 C7 108.1(2)
C5 N1 C12 110.5(4)
C5 N1 S3 119.2(3)
C12 N1 S3 116.7(3)
N1 C5 C17 111.7(4)
N1 C5 C9 100.9(4)
C17 C5 C9 116.7(4)
N3 C6 C25 111.6(4)
N3 C6 C15 100.8(4)
C25 C6 C15 115.6(5)
C6 N3 C14 110.5(4)
C6 N3 S2 119.3(3)
C14 N3 S2 117.4(3)
C2 C1 C11 121.2(5)
C2 C1 S3 119.0(4)
C11 C1 S3 119.7(4)
C13 C7 C8 120.4(5)
C13 C7 S2 119.5(4)
C8 C7 S2 120.1(4)
C20 C8 C7 119.4(5)
C10 C9 C5 104.4(4)
C10 C9 Cl2 113.4(4)
C5 C9 Cl2 110.3(4)
C10 C9 Cl1 109.6(4)
C5 C9 Cl1 111.0(4)
Cl2 C9 Cl1 108.2(3)
C23 C10 C12 116.0(5)
C23 C10 C9 114.1(5)
C12 C10 C9 101.3(4)
C18 C11 C1 119.3(5)
C1 C2 C3 118.8(5)
O7 N4 O8 123.9(7)
O7 N4 C25 119.9(6)
O8 N4 C25 116.1(6)
N1 C12 C10 105.2(4)
C22 C13 C7 120.1(5)
O4 N2 O3 124.2(6)
O4 N2 C17 119.8(6)
O3 N2 C17 115.8(5)
N3 C14 C21 105.1(4)
C21 C15 C6 105.1(5)
C21 C15 Cl6 115.3(4)
C6 C15 Cl6 110.9(4)
C21 C15 Cl5 108.3(5)
C6 C15 Cl5 111.0(4)
Cl6 C15 Cl5 106.3(3)
C3 C16 C18 118.9(5)
C3 C16 C28 120.4(6)
C18 C16 C28 120.7(6)
N2 C17 C5 112.7(5)
C11 C18 C16 120.7(5)
C22 C19 C20 118.6(5)
C22 C19 C4 120.9(6)
C20 C19 C4 120.4(6)
C8 C20 C19 121.1(5)
C15 C21 C14 101.7(5)
C15 C21 C24 114.7(5)
C14 C21 C24 116.8(6)
C2 C3 C16 121.1(5)
C13 C22 C19 120.4(5)
C10 C23 Cl3 110.9(4)
C21 C24 Cl4 109.9(5)
N4 C25 C6 113.0(5)

loop_
_geom_bond_atom_site_label_1
_geom_bond_atom_site_label_2
_geom_bond_distance
S3 O1 1.421(4)
S3 O2 1.429(4)
S3 N1 1.645(4)
S3 C1 1.759(5)
S2 O5 1.423(4)
S2 O6 1.427(4)
S2 N3 1.644(4)
S2 C7 1.760(5)
Cl1 C9 1.785(5)
Cl5 C15 1.810(7)
Cl2 C9 1.780(5)
Cl3 C23 1.771(6)
Cl6 C15 1.768(6)
Cl4 C24 1.765(7)
N1 C5 1.486(6)
N1 C12 1.492(7)
C5 C17 1.524(7)
C5 C9 1.538(7)
C6 N3 1.485(6)
C6 C25 1.524(7)
C6 C15 1.539(8)
N3 C14 1.490(7)
C1 C2 1.380(7)
C1 C11 1.384(7)
C7 C13 1.379(7)
C7 C8 1.382(7)
C8 C20 1.364(8)
C9 C10 1.521(8)
C10 C23 1.511(8)
C10 C12 1.515(8)
C11 C18 1.378(8)
C2 C3 1.385(8)
N4 O7 1.190(8)
N4 O8 1.211(8)
N4 C25 1.479(8)
C13 C22 1.371(8)
N2 O4 1.199(7)
N2 O3 1.211(7)
N2 C17 1.485(7)
C14 C21 1.514(8)
C15 C21 1.501(9)
C16 C3 1.387(8)
C16 C18 1.390(9)
C16 C28 1.507(8)
C19 C22 1.387(9)
C19 C20 1.394(9)
C19 C4 1.516(9)
C21 C24 1.524(9)
